data_1552185
loop_
_publ_author_name
'Zhu, Yu'
'Zhang, Lei'
'Zhang, Jian'

_publ_section_title
;
 Assembly of High-Nuclearity Sn26, Sn34-Oxo Clusters: Solvent Strategy and
 Inorganic Sn Incorporation
;
_journal_name_full 'Chemical Science'
_journal_paper_doi 10.1039/C9SC02503K
_journal_year 2019
_chemical_formula_sum 'C54 H92 O20 P4 Sn6'
_chemical_formula_weight 1897.29
_space_group_crystal_system monoclinic
_space_group_IT_number 15
_space_group_name_Hall '-C 2yc'
_space_group_name_H-M_alt 'C 1 2/c 1'
_symmetry_space_group_name_Hall '-C 2yc'
_symmetry_space_group_name_H-M 'C 1 2/c 1'
_atom_sites_solution_hydrogens geom
_audit_creation_method SHELXL-2016/6
_audit_update_record
;
2019-08-01 deposited with the CCDC.    2019-08-12 downloaded from the CCDC.
;
_cell_angle_alpha 90
_cell_angle_beta 98.407(2)
_cell_angle_gamma 90
_cell_formula_units_Z 4
_cell_length_a 26.5875(5)
_cell_length_b 12.3043(2)
_cell_length_c 22.3663(4)
_cell_measurement_reflns_used 13180
_cell_measurement_temperature 296.76(10)
_cell_measurement_theta_max 74.3820
_cell_measurement_theta_min 3.9230
_cell_volume 7238.3(2)
_computing_structure_refinement 'SHELXL-2016/6 (Sheldrick, 2016)'
_diffrn_ambient_temperature 296.76(10)
_diffrn_measured_fraction_theta_full 1.000
_diffrn_measured_fraction_theta_max 0.983
_diffrn_measurement_device_type 'SuperNova, Dual, Cu at zero, Atlas'
_diffrn_measurement_method CCD_Profile_fitting
_diffrn_radiation_type CuK\a
_diffrn_radiation_wavelength 1.54178
_diffrn_reflns_av_R_equivalents 0.0392
_diffrn_reflns_av_unetI/netI 0.0308
_diffrn_reflns_Laue_measured_fraction_full 1.000
_diffrn_reflns_Laue_measured_fraction_max 0.983
_diffrn_reflns_limit_h_max 32
_diffrn_reflns_limit_h_min -32
_diffrn_reflns_limit_k_max 15
_diffrn_reflns_limit_k_min -14
_diffrn_reflns_limit_l_max 27
_diffrn_reflns_limit_l_min -22
_diffrn_reflns_number 24697
_diffrn_reflns_point_group_measured_fraction_full 1.000
_diffrn_reflns_point_group_measured_fraction_max 0.983
_diffrn_reflns_theta_full 67.679
_diffrn_reflns_theta_max 74.514
_diffrn_reflns_theta_min 3.966
_exptl_absorpt_coefficient_mu 17.580
_exptl_absorpt_correction_T_max 1.00000
_exptl_absorpt_correction_T_min 0.26748
_exptl_absorpt_correction_type multi-scan
_exptl_crystal_colour colourless
_exptl_crystal_density_diffrn 1.741
_exptl_crystal_density_method 'not measured'
_exptl_crystal_description Prism
_exptl_crystal_F_000 3744
_exptl_crystal_size_max 0.2000
_exptl_crystal_size_mid 0.2000
_exptl_crystal_size_min 0.2000
_refine_diff_density_max 1.103
_refine_diff_density_min -1.688
_refine_diff_density_rms 0.162
_refine_ls_extinction_coef 0.000088(8)
_refine_ls_extinction_expression Fc^*^=kFc[1+0.001xFc^2^\l^3^/sin(2\q)]^-1/4^
_refine_ls_extinction_method 'SHELXL-2016/6 (Sheldrick 2016)'
_refine_ls_goodness_of_fit_ref 1.016
_refine_ls_hydrogen_treatment constr
_refine_ls_matrix_type full
_refine_ls_number_parameters 395
_refine_ls_number_reflns 7284
_refine_ls_number_restraints 26
_refine_ls_restrained_S_all 1.020
_refine_ls_R_factor_all 0.0443
_refine_ls_R_factor_gt 0.0406
_refine_ls_shift/su_max 0.002
_refine_ls_shift/su_mean 0.000
_refine_ls_structure_factor_coef Fsqd
_refine_ls_weighting_details 'w=1/[\s^2^(Fo^2^)+(0.0750P)^2^+18.5000P] where P=(Fo^2^+2Fc^2^)/3'
_refine_ls_weighting_scheme calc
_refine_ls_wR_factor_gt 0.1046
_refine_ls_wR_factor_ref 0.1098
_reflns_Friedel_coverage 0.000
_reflns_number_gt 6661
_reflns_number_total 7284
_reflns_threshold_expression 'I > 2\s(I)'
_cod_data_source_file c9sc02503k2.cif
_cod_data_source_block x
_cod_depositor_comments
;
The following automatic conversions were performed:

'_exptl_absorpt_correction_type' value 'Multi-scan' changed to
'multi-scan' according to
/home/data/users/saulius/crontab/automatic-downloads/rss-feeds/RSC/lib/dictionaries/cif_core.dic
dictionary named 'cif_core.dic' version 2.4.2 from 2011-04-26.

Automatic conversion script
Id: cif_fix_values 4973 2017-02-22 13:04:09Z antanas 
;
_cod_database_code 1552185
_shelx_shelxl_version_number 2016/6
_shelx_space_group_comment
;
The symmetry employed for this shelxl refinement is uniquely defined
by the following loop, which should always be used as a source of
symmetry information in preference to the above space-group names.
They are only intended as comments.
;

loop_
_space_group_symop_operation_xyz
'x, y, z'
'-x, y, -z+1/2'
'x+1/2, y+1/2, z'
'-x+1/2, y+1/2, -z+1/2'
'-x, -y, -z'
'x, -y, z-1/2'
'-x+1/2, -y+1/2, -z'
'x+1/2, -y+1/2, z-1/2'

loop_
_atom_site_label
_atom_site_type_symbol
_atom_site_fract_x
_atom_site_fract_y
_atom_site_fract_z
_atom_site_U_iso_or_equiv
_atom_site_adp_type
_atom_site_occupancy
_atom_site_site_symmetry_order
_atom_site_calc_flag
_atom_site_refinement_flags_posn
_atom_site_refinement_flags_adp
_atom_site_refinement_flags_occupancy
_atom_site_disorder_assembly
_atom_site_disorder_group
Sn1 Sn 0.44290(2) 0.35519(2) 0.57225(2) 0.03108(10) Uani 1 1 d . . . . .
Sn2 Sn 0.55824(2) 0.29958(2) 0.53765(2) 0.03090(10) Uani 1 1 d . . . . .
Sn3 Sn 0.45530(2) 0.23892(2) 0.44069(2) 0.03254(10) Uani 1 1 d . . . . .
O1 O 0.51495(13) 0.2879(3) 0.61134(14) 0.0365(6) Uani 1 1 d . . . . .
O2 O 0.52083(13) 0.1612(2) 0.48869(15) 0.0385(7) Uani 1 1 d . . . . .
O3 O 0.41995(13) 0.2105(3) 0.51909(16) 0.0400(7) Uani 1 1 d . . . . .
O4 O 0.48668(11) 0.3542(2) 0.50414(13) 0.0294(6) Uani 1 1 d . . . . .
O5 O 0.38636(12) 0.4332(3) 0.51318(13) 0.0353(6) Uani 1 1 d . . . . .
O6 O 0.39809(12) 0.3519(2) 0.41208(14) 0.0361(6) Uani 1 1 d . . . . .
O7 O 0.41574(11) 0.5492(2) 0.42991(13) 0.0347(6) Uani 1 1 d . . . . .
O8 O 0.58073(12) 0.3399(2) 0.45536(13) 0.0339(6) Uani 1 1 d . . . . .
O9 O 0.50133(12) 0.3027(2) 0.38167(14) 0.0356(6) Uani 1 1 d . . . . .
O10 O 0.53112(12) 0.4940(2) 0.39596(14) 0.0354(6) Uani 1 1 d . . . . .
C1 C 0.4024(2) 0.3160(5) 0.6450(2) 0.0500(12) Uani 1 1 d D . . . .
H1A H 0.403004 0.237647 0.649933 0.060 Uiso 1 1 calc R U . . .
H1B H 0.420779 0.346981 0.681740 0.060 Uiso 1 1 calc R U . . .
C2 C 0.3477(3) 0.3534(7) 0.6392(3) 0.077(2) Uani 1 1 d D . . . .
H2A H 0.346227 0.430600 0.630329 0.092 Uiso 1 1 calc R U . . .
H2B H 0.328008 0.315972 0.605463 0.092 Uiso 1 1 calc R U . . .
C3 C 0.3239(4) 0.3335(14) 0.6945(6) 0.159(6) Uani 1 1 d D U . . .
H3A H 0.340689 0.271722 0.715831 0.191 Uiso 0.55(2) 1 calc R U P A 1
H3B H 0.330134 0.396253 0.720813 0.191 Uiso 0.55(2) 1 calc R U P A 1
H3C H 0.346469 0.362683 0.728790 0.191 Uiso 0.45(2) 1 calc R U P A 2
H3D H 0.292580 0.374833 0.690899 0.191 Uiso 0.45(2) 1 calc R U P A 2
C4 C 0.2682(6) 0.312(2) 0.6835(11) 0.145(9) Uani 0.55(2) 1 d D U P A 1
H4A H 0.260737 0.249056 0.705833 0.217 Uiso 0.55(2) 1 calc R U P A 1
H4B H 0.257610 0.299903 0.641128 0.217 Uiso 0.55(2) 1 calc R U P A 1
H4C H 0.250424 0.373764 0.696361 0.217 Uiso 0.55(2) 1 calc R U P A 1
C4B C 0.3126(17) 0.224(2) 0.7081(17) 0.193(12) Uani 0.45(2) 1 d D U P A 2
H4D H 0.297560 0.222318 0.744533 0.289 Uiso 0.45(2) 1 calc R U P A 2
H4E H 0.289266 0.194472 0.675394 0.289 Uiso 0.45(2) 1 calc R U P A 2
H4F H 0.343368 0.182274 0.713433 0.289 Uiso 0.45(2) 1 calc R U P A 2
C5 C 0.6239(2) 0.2137(5) 0.5796(3) 0.0511(12) Uani 1 1 d . . . . .
H5A H 0.635441 0.246339 0.618699 0.061 Uiso 1 1 calc R U . . .
H5B H 0.614340 0.139177 0.586582 0.061 Uiso 1 1 calc R U . . .
C6 C 0.6678(2) 0.2129(6) 0.5432(4) 0.0683(17) Uani 1 1 d . . . . .
H6A H 0.671804 0.285511 0.527709 0.082 Uiso 1 1 calc R U . . .
H6B H 0.659144 0.165005 0.508749 0.082 Uiso 1 1 calc R U . . .
C7 C 0.7188(3) 0.1762(8) 0.5785(5) 0.101(3) Uani 1 1 d . . . . .
H7B H 0.744192 0.178651 0.551485 0.121 Uiso 1 1 calc R U . . .
H7C H 0.728842 0.228291 0.610584 0.121 Uiso 1 1 calc R U . . .
C8 C 0.7196(5) 0.0682(11) 0.6051(7) 0.141(5) Uani 1 1 d . . . . .
H8A H 0.754116 0.044565 0.615721 0.212 Uiso 1 1 calc R U . . .
H8B H 0.701684 0.018468 0.576526 0.212 Uiso 1 1 calc R U . . .
H8C H 0.703362 0.070437 0.640782 0.212 Uiso 1 1 calc R U . . .
C9 C 0.4211(2) 0.1101(4) 0.3846(3) 0.0537(13) Uani 1 1 d . . . . .
H9A H 0.427265 0.042459 0.406669 0.064 Uiso 1 1 calc R U . . .
H9B H 0.384609 0.121802 0.377843 0.064 Uiso 1 1 calc R U . . .
C10 C 0.4387(3) 0.0962(5) 0.3235(3) 0.0617(15) Uani 1 1 d . . . . .
H10B H 0.473322 0.069180 0.329641 0.074 Uiso 1 1 calc R U . . .
H10C H 0.438791 0.166667 0.304118 0.074 Uiso 1 1 calc R U . . .
C11 C 0.4056(4) 0.0187(7) 0.2816(4) 0.083(2) Uani 1 1 d . . . . .
H11A H 0.404888 -0.051342 0.301334 0.099 Uiso 1 1 calc R U . . .
H11B H 0.371105 0.046542 0.274739 0.099 Uiso 1 1 calc R U . . .
C12 C 0.4237(4) 0.0033(9) 0.2218(4) 0.107(3) Uani 1 1 d . . . . .
H12A H 0.401847 -0.047111 0.197815 0.161 Uiso 1 1 calc R U . . .
H12B H 0.457822 -0.024616 0.228202 0.161 Uiso 1 1 calc R U . . .
H12C H 0.423198 0.071842 0.201230 0.161 Uiso 1 1 calc R U . . .
C13 C 0.5363(3) 0.3028(7) 0.6728(3) 0.073(2) Uani 1 1 d . . . . .
H13A H 0.511036 0.287477 0.698230 0.109 Uiso 1 1 calc R U . . .
H13B H 0.547639 0.376564 0.678937 0.109 Uiso 1 1 calc R U . . .
H13C H 0.564603 0.254435 0.682755 0.109 Uiso 1 1 calc R U . . .
C14 C 0.5472(2) 0.0817(4) 0.4609(3) 0.0559(13) Uani 1 1 d . . . . .
H14A H 0.577570 0.061819 0.487386 0.084 Uiso 1 1 calc R U . . .
H14B H 0.556209 0.109963 0.423839 0.084 Uiso 1 1 calc R U . . .
H14C H 0.526047 0.018777 0.452335 0.084 Uiso 1 1 calc R U . . .
C15 C 0.3704(2) 0.1641(5) 0.5160(3) 0.0604(15) Uani 1 1 d . . . . .
H15A H 0.361593 0.158233 0.556014 0.091 Uiso 1 1 calc R U . . .
H15B H 0.346088 0.209729 0.491856 0.091 Uiso 1 1 calc R U . . .
H15C H 0.370116 0.093190 0.498065 0.091 Uiso 1 1 calc R U . . .
C16 C 0.31891(17) 0.4826(4) 0.4181(2) 0.0404(9) Uani 1 1 d . . . . .
C17 C 0.2818(2) 0.4751(6) 0.4551(3) 0.0680(17) Uani 1 1 d . . . . .
H17A H 0.290694 0.454654 0.495308 0.082 Uiso 1 1 calc R U . . .
C18 C 0.2309(3) 0.4981(8) 0.4327(5) 0.091(3) Uani 1 1 d . . . . .
H18A H 0.206197 0.494490 0.458102 0.109 Uiso 1 1 calc R U . . .
C19 C 0.2176(3) 0.5259(8) 0.3730(5) 0.093(3) Uani 1 1 d . . . . .
H19A H 0.183777 0.539455 0.357603 0.112 Uiso 1 1 calc R U . . .
C20 C 0.2538(3) 0.5336(7) 0.3365(4) 0.084(2) Uani 1 1 d . . . . .
H20A H 0.244791 0.553541 0.296288 0.101 Uiso 1 1 calc R U . . .
C21 C 0.3039(2) 0.5121(6) 0.3584(3) 0.0604(14) Uani 1 1 d . . . . .
H21A H 0.328197 0.517561 0.332617 0.072 Uiso 1 1 calc R U . . .
C22 C 0.58607(17) 0.3583(4) 0.33830(19) 0.0351(9) Uani 1 1 d . . . . .
C23 C 0.6320(2) 0.3036(5) 0.3475(3) 0.0595(15) Uani 1 1 d . . . . .
H23A H 0.643790 0.274401 0.385283 0.071 Uiso 1 1 calc R U . . .
C24 C 0.6606(3) 0.2921(7) 0.3012(4) 0.078(2) Uani 1 1 d . . . . .
H24A H 0.691917 0.257176 0.308386 0.093 Uiso 1 1 calc R U . . .
C25 C 0.6434(3) 0.3312(6) 0.2449(3) 0.0640(16) Uani 1 1 d . . . . .
H25A H 0.662331 0.320508 0.213529 0.077 Uiso 1 1 calc R U . . .
C26 C 0.5979(3) 0.3867(6) 0.2344(2) 0.0608(15) Uani 1 1 d . . . . .
H26A H 0.586134 0.414650 0.196335 0.073 Uiso 1 1 calc R U . . .
C27 C 0.5701(2) 0.4001(6) 0.2815(2) 0.0548(14) Uani 1 1 d . . . . .
H27A H 0.539632 0.438498 0.274665 0.066 Uiso 1 1 calc R U . . .
P1 P 0.38438(4) 0.45374(8) 0.44569(4) 0.0308(2) Uani 1 1 d . . . . .
P2 P 0.54783(4) 0.37586(8) 0.39707(4) 0.0299(2) Uani 1 1 d . . . . .

loop_
_atom_site_aniso_label
_atom_site_aniso_U_11
_atom_site_aniso_U_22
_atom_site_aniso_U_33
_atom_site_aniso_U_23
_atom_site_aniso_U_13
_atom_site_aniso_U_12
Sn1 0.03817(16) 0.02739(15) 0.02974(15) 0.00448(9) 0.01181(11) -0.00206(9)
Sn2 0.03591(16) 0.02681(15) 0.03065(15) 0.00508(9) 0.00708(11) 0.00252(9)
Sn3 0.03841(17) 0.02441(15) 0.03607(16) -0.00297(9) 0.00973(11) -0.00499(9)
O1 0.0434(16) 0.0352(15) 0.0321(15) 0.0099(12) 0.0089(12) 0.0030(12)
O2 0.0481(17) 0.0222(13) 0.0463(17) 0.0004(12) 0.0111(14) 0.0029(12)
O3 0.0466(18) 0.0305(15) 0.0464(17) -0.0020(12) 0.0188(14) -0.0116(13)
O4 0.0343(14) 0.0243(13) 0.0310(13) -0.0006(10) 0.0094(11) -0.0010(10)
O5 0.0405(16) 0.0355(15) 0.0312(14) 0.0025(11) 0.0090(12) -0.0005(12)
O6 0.0383(15) 0.0339(15) 0.0360(15) -0.0040(12) 0.0050(12) -0.0004(12)
O7 0.0385(15) 0.0355(15) 0.0308(14) 0.0017(11) 0.0070(11) -0.0066(12)
O8 0.0385(15) 0.0339(15) 0.0303(14) 0.0031(11) 0.0084(11) 0.0017(12)
O9 0.0391(16) 0.0351(15) 0.0340(14) -0.0028(11) 0.0098(12) -0.0061(12)
O10 0.0406(15) 0.0285(14) 0.0375(15) -0.0017(11) 0.0071(12) -0.0008(12)
C1 0.057(3) 0.058(3) 0.039(2) 0.010(2) 0.020(2) -0.007(2)
C2 0.063(4) 0.111(6) 0.062(4) 0.011(4) 0.032(3) -0.001(4)
C3 0.107(9) 0.269(15) 0.118(9) 0.042(11) 0.073(8) -0.006(10)
C4 0.114(13) 0.177(17) 0.164(16) 0.001(13) 0.091(12) -0.024(11)
C4B 0.17(2) 0.222(15) 0.19(2) -0.006(15) 0.050(16) 0.011(15)
C5 0.049(3) 0.045(3) 0.059(3) 0.011(2) 0.004(2) 0.015(2)
C6 0.053(3) 0.067(4) 0.086(5) 0.013(3) 0.012(3) 0.021(3)
C7 0.059(4) 0.102(7) 0.133(8) 0.004(6) -0.011(5) 0.027(4)
C8 0.103(8) 0.119(9) 0.192(14) 0.032(9) -0.010(8) 0.042(7)
C9 0.070(3) 0.035(2) 0.059(3) -0.018(2) 0.019(3) -0.019(2)
C10 0.075(4) 0.055(3) 0.056(3) -0.017(3) 0.012(3) -0.011(3)
C11 0.100(6) 0.070(4) 0.076(5) -0.029(4) 0.005(4) -0.022(4)
C12 0.121(8) 0.114(8) 0.080(5) -0.046(5) -0.004(5) -0.016(6)
C13 0.066(4) 0.120(6) 0.032(3) 0.009(3) 0.003(2) 0.017(4)
C14 0.062(3) 0.039(3) 0.066(3) -0.016(2) 0.009(3) 0.007(2)
C15 0.056(3) 0.053(3) 0.078(4) -0.011(3) 0.029(3) -0.025(3)
C16 0.033(2) 0.042(2) 0.045(2) -0.0029(19) 0.0037(17) 0.0000(17)
C17 0.041(3) 0.088(5) 0.077(4) 0.013(4) 0.014(3) -0.007(3)
C18 0.037(3) 0.118(7) 0.121(7) 0.018(6) 0.023(4) -0.002(4)
C19 0.040(3) 0.103(6) 0.128(7) -0.002(5) -0.017(4) 0.008(4)
C20 0.066(4) 0.103(6) 0.073(4) 0.000(4) -0.023(4) 0.028(4)
C21 0.052(3) 0.076(4) 0.051(3) 0.003(3) 0.001(2) 0.014(3)
C22 0.040(2) 0.036(2) 0.031(2) -0.0035(15) 0.0098(17) -0.0020(16)
C23 0.060(3) 0.074(4) 0.048(3) 0.014(3) 0.019(3) 0.024(3)
C24 0.064(4) 0.099(6) 0.077(5) 0.010(4) 0.034(3) 0.038(4)
C25 0.073(4) 0.072(4) 0.056(3) -0.003(3) 0.038(3) 0.007(3)
C26 0.068(4) 0.081(4) 0.035(2) 0.001(3) 0.014(2) -0.003(3)
C27 0.041(2) 0.089(4) 0.035(2) 0.003(2) 0.0063(19) 0.009(3)
P1 0.0312(5) 0.0318(5) 0.0297(5) 0.0008(4) 0.0059(4) -0.0020(4)
P2 0.0354(5) 0.0284(5) 0.0276(4) -0.0002(4) 0.0099(4) -0.0002(4)

loop_
_atom_type_symbol
_atom_type_description
_atom_type_scat_dispersion_real
_atom_type_scat_dispersion_imag
_atom_type_scat_source
C C 0.0181 0.0091 'International Tables Vol C Tables 4.2.6.8 and 6.1.1.4'
O O 0.0492 0.0322 'International Tables Vol C Tables 4.2.6.8 and 6.1.1.4'
P P 0.2955 0.4335 'International Tables Vol C Tables 4.2.6.8 and 6.1.1.4'
Sn Sn 0.0259 5.4591 'International Tables Vol C Tables 4.2.6.8 and 6.1.1.4'
H H 0.0000 0.0000 'International Tables Vol C Tables 4.2.6.8 and 6.1.1.4'

loop_
_geom_angle_atom_site_label_1
_geom_angle_atom_site_label_2
_geom_angle_atom_site_label_3
_geom_angle
_geom_angle_site_symmetry_1
_geom_angle_site_symmetry_3
O4 Sn1 O10 93.63(11) . 5_666
O4 Sn1 O5 88.11(11) . .
O10 Sn1 O5 88.77(12) 5_666 .
O4 Sn1 C1 166.17(18) . .
O10 Sn1 C1 96.94(18) 5_666 .
O5 Sn1 C1 100.98(17) . .
O4 Sn1 O1 74.38(12) . .
O10 Sn1 O1 88.43(12) 5_666 .
O5 Sn1 O1 162.05(12) . .
C1 Sn1 O1 96.96(17) . .
O4 Sn1 O3 74.54(11) . .
O10 Sn1 O3 166.75(12) 5_666 .
O5 Sn1 O3 84.94(13) . .
C1 Sn1 O3 95.71(18) . .
O1 Sn1 O3 93.96(13) . .
O4 Sn2 O8 88.27(11) . .
O4 Sn2 O7 94.45(11) . 5_666
O8 Sn2 O7 88.36(12) . 5_666
O4 Sn2 C5 167.45(18) . .
O8 Sn2 C5 100.64(18) . .
O7 Sn2 C5 94.62(19) 5_666 .
O4 Sn2 O1 74.35(11) . .
O8 Sn2 O1 162.13(12) . .
O7 Sn2 O1 88.88(12) 5_666 .
C5 Sn2 O1 97.18(18) . .
O4 Sn2 O2 75.07(11) . .
O8 Sn2 O2 84.87(12) . .
O7 Sn2 O2 167.66(12) 5_666 .
C5 Sn2 O2 96.76(19) . .
O1 Sn2 O2 94.41(12) . .
O9 Sn3 O6 91.39(13) . .
O9 Sn3 O4 87.79(11) . .
O6 Sn3 O4 87.53(11) . .
O9 Sn3 O2 88.58(13) . .
O6 Sn3 O2 162.88(12) . .
O4 Sn3 O2 75.36(11) . .
O9 Sn3 O3 162.35(12) . .
O6 Sn3 O3 88.42(13) . .
O4 Sn3 O3 74.56(11) . .
O2 Sn3 O3 86.48(13) . .
O9 Sn3 C9 98.39(17) . .
O6 Sn3 C9 94.9(2) . .
O4 Sn3 C9 173.29(18) . .
O2 Sn3 C9 102.1(2) . .
O3 Sn3 C9 99.21(17) . .
C13 O1 Sn2 123.4(4) . .
C13 O1 Sn1 123.3(4) . .
Sn2 O1 Sn1 101.98(12) . .
C14 O2 Sn3 121.0(3) . .
C14 O2 Sn2 123.1(3) . .
Sn3 O2 Sn2 100.46(12) . .
C15 O3 Sn3 122.6(3) . .
C15 O3 Sn1 122.4(3) . .
Sn3 O3 Sn1 101.10(12) . .
Sn1 O4 Sn2 109.12(13) . .
Sn1 O4 Sn3 107.15(12) . .
Sn2 O4 Sn3 106.38(12) . .
P1 O5 Sn1 128.43(18) . .
P1 O6 Sn3 127.45(18) . .
P1 O7 Sn2 141.34(18) . 5_666
P2 O8 Sn2 128.56(18) . .
P2 O9 Sn3 127.66(18) . .
P2 O10 Sn1 140.38(19) . 5_666
C2 C1 Sn1 116.9(4) . .
C2 C1 H1A 108.1 . .
Sn1 C1 H1A 108.1 . .
C2 C1 H1B 108.1 . .
Sn1 C1 H1B 108.1 . .
H1A C1 H1B 107.3 . .
C3 C2 C1 113.5(7) . .
C3 C2 H2A 108.9 . .
C1 C2 H2A 108.9 . .
C3 C2 H2B 108.9 . .
C1 C2 H2B 108.9 . .
H2A C2 H2B 107.7 . .
C4B C3 C2 117.5(16) . .
C4 C3 C2 115.0(12) . .
C4 C3 H3A 108.5 . .
C2 C3 H3A 108.5 . .
C4 C3 H3B 108.5 . .
C2 C3 H3B 108.5 . .
H3A C3 H3B 107.5 . .
C4B C3 H3C 107.9 . .
C2 C3 H3C 107.9 . .
C4B C3 H3D 107.9 . .
C2 C3 H3D 107.9 . .
H3C C3 H3D 107.2 . .
C3 C4 H4A 109.5 . .
C3 C4 H4B 109.5 . .
H4A C4 H4B 109.5 . .
C3 C4 H4C 109.5 . .
H4A C4 H4C 109.5 . .
H4B C4 H4C 109.5 . .
C3 C4B H4D 109.5 . .
C3 C4B H4E 109.5 . .
H4D C4B H4E 109.5 . .
C3 C4B H4F 109.5 . .
H4D C4B H4F 109.5 . .
H4E C4B H4F 109.5 . .
C6 C5 Sn2 114.2(4) . .
C6 C5 H5A 108.7 . .
Sn2 C5 H5A 108.7 . .
C6 C5 H5B 108.7 . .
Sn2 C5 H5B 108.7 . .
H5A C5 H5B 107.6 . .
C5 C6 C7 114.6(7) . .
C5 C6 H6A 108.6 . .
C7 C6 H6A 108.6 . .
C5 C6 H6B 108.6 . .
C7 C6 H6B 108.6 . .
H6A C6 H6B 107.6 . .
C8 C7 C6 115.9(9) . .
C8 C7 H7B 108.3 . .
C6 C7 H7B 108.3 . .
C8 C7 H7C 108.3 . .
C6 C7 H7C 108.3 . .
H7B C7 H7C 107.4 . .
C7 C8 H8A 109.5 . .
C7 C8 H8B 109.5 . .
H8A C8 H8B 109.5 . .
C7 C8 H8C 109.5 . .
H8A C8 H8C 109.5 . .
H8B C8 H8C 109.5 . .
C10 C9 Sn3 116.8(4) . .
C10 C9 H9A 108.1 . .
Sn3 C9 H9A 108.1 . .
C10 C9 H9B 108.1 . .
Sn3 C9 H9B 108.1 . .
H9A C9 H9B 107.3 . .
C9 C10 C11 113.5(6) . .
C9 C10 H10B 108.9 . .
C11 C10 H10B 108.9 . .
C9 C10 H10C 108.9 . .
C11 C10 H10C 108.9 . .
H10B C10 H10C 107.7 . .
C12 C11 C10 113.3(7) . .
C12 C11 H11A 108.9 . .
C10 C11 H11A 108.9 . .
C12 C11 H11B 108.9 . .
C10 C11 H11B 108.9 . .
H11A C11 H11B 107.7 . .
C11 C12 H12A 109.5 . .
C11 C12 H12B 109.5 . .
H12A C12 H12B 109.5 . .
C11 C12 H12C 109.5 . .
H12A C12 H12C 109.5 . .
H12B C12 H12C 109.5 . .
O1 C13 H13A 109.5 . .
O1 C13 H13B 109.5 . .
H13A C13 H13B 109.5 . .
O1 C13 H13C 109.5 . .
H13A C13 H13C 109.5 . .
H13B C13 H13C 109.5 . .
O2 C14 H14A 109.5 . .
O2 C14 H14B 109.5 . .
H14A C14 H14B 109.5 . .
O2 C14 H14C 109.5 . .
H14A C14 H14C 109.5 . .
H14B C14 H14C 109.5 . .
O3 C15 H15A 109.5 . .
O3 C15 H15B 109.5 . .
H15A C15 H15B 109.5 . .
O3 C15 H15C 109.5 . .
H15A C15 H15C 109.5 . .
H15B C15 H15C 109.5 . .
C17 C16 C21 117.7(5) . .
C17 C16 P1 121.5(4) . .
C21 C16 P1 120.8(4) . .
C16 C17 C18 120.6(7) . .
C16 C17 H17A 119.7 . .
C18 C17 H17A 119.7 . .
C19 C18 C17 119.7(7) . .
C19 C18 H18A 120.2 . .
C17 C18 H18A 120.2 . .
C20 C19 C18 119.9(6) . .
C20 C19 H19A 120.0 . .
C18 C19 H19A 120.0 . .
C19 C20 C21 120.6(7) . .
C19 C20 H20A 119.7 . .
C21 C20 H20A 119.7 . .
C20 C21 C16 121.4(6) . .
C20 C21 H21A 119.3 . .
C16 C21 H21A 119.3 . .
C27 C22 C23 117.7(5) . .
C27 C22 P2 120.0(4) . .
C23 C22 P2 122.3(4) . .
C24 C23 C22 120.7(6) . .
C24 C23 H23A 119.7 . .
C22 C23 H23A 119.7 . .
C25 C24 C23 120.7(6) . .
C25 C24 H24A 119.6 . .
C23 C24 H24A 119.6 . .
C24 C25 C26 119.9(5) . .
C24 C25 H25A 120.1 . .
C26 C25 H25A 120.1 . .
C25 C26 C27 119.0(6) . .
C25 C26 H26A 120.5 . .
C27 C26 H26A 120.5 . .
C22 C27 C26 122.0(5) . .
C22 C27 H27A 119.0 . .
C26 C27 H27A 119.0 . .
O7 P1 O5 114.83(17) . .
O7 P1 O6 110.00(18) . .
O5 P1 O6 111.96(18) . .
O7 P1 C16 107.8(2) . .
O5 P1 C16 105.3(2) . .
O6 P1 C16 106.3(2) . .
O10 P2 O8 114.93(17) . .
O10 P2 O9 109.61(18) . .
O8 P2 O9 111.44(18) . .
O10 P2 C22 107.43(19) . .
O8 P2 C22 106.05(19) . .
O9 P2 C22 106.95(19) . .

loop_
_geom_bond_atom_site_label_1
_geom_bond_atom_site_label_2
_geom_bond_distance
_geom_bond_site_symmetry_2
Sn1 O4 2.048(3) .
Sn1 O10 2.069(3) 5_666
Sn1 O5 2.084(3) .
Sn1 C1 2.133(5) .
Sn1 O1 2.152(3) .
Sn1 O3 2.178(3) .
Sn2 O4 2.053(3) .
Sn2 O8 2.077(3) .
Sn2 O7 2.078(3) 5_666
Sn2 C5 2.138(5) .
Sn2 O1 2.148(3) .
Sn2 O2 2.184(3) .
Sn3 O9 2.080(3) .
Sn3 O6 2.090(3) .
Sn3 O4 2.092(3) .
Sn3 O2 2.134(3) .
Sn3 O3 2.136(3) .
Sn3 C9 2.141(5) .
O1 C13 1.420(6) .
O2 C14 1.402(6) .
O3 C15 1.429(6) .
O5 P1 1.524(3) .
O6 P1 1.533(3) .
O7 P1 1.512(3) .
O8 P2 1.526(3) .
O9 P2 1.528(3) .
O10 P2 1.519(3) .
C1 C2 1.515(8) .
C1 H1A 0.9700 .
C1 H1B 0.9700 .
C2 C3 1.488(10) .
C2 H2A 0.9700 .
C2 H2B 0.9700 .
C3 C4B 1.419(17) .
C3 C4 1.489(16) .
C3 H3A 0.9700 .
C3 H3B 0.9700 .
C3 H3C 0.9700 .
C3 H3D 0.9700 .
C4 H4A 0.9600 .
C4 H4B 0.9600 .
C4 H4C 0.9600 .
C4B H4D 0.9600 .
C4B H4E 0.9600 .
C4B H4F 0.9600 .
C5 C6 1.517(9) .
C5 H5A 0.9700 .
C5 H5B 0.9700 .
C6 C7 1.534(9) .
C6 H6A 0.9700 .
C6 H6B 0.9700 .
C7 C8 1.455(15) .
C7 H7B 0.9700 .
C7 H7C 0.9700 .
C8 H8A 0.9600 .
C8 H8B 0.9600 .
C8 H8C 0.9600 .
C9 C10 1.516(8) .
C9 H9A 0.9700 .
C9 H9B 0.9700 .
C10 C11 1.523(8) .
C10 H10B 0.9700 .
C10 H10C 0.9700 .
C11 C12 1.498(13) .
C11 H11A 0.9700 .
C11 H11B 0.9700 .
C12 H12A 0.9600 .
C12 H12B 0.9600 .
C12 H12C 0.9600 .
C13 H13A 0.9600 .
C13 H13B 0.9600 .
C13 H13C 0.9600 .
C14 H14A 0.9600 .
C14 H14B 0.9600 .
C14 H14C 0.9600 .
C15 H15A 0.9600 .
C15 H15B 0.9600 .
C15 H15C 0.9600 .
C16 C17 1.380(8) .
C16 C21 1.385(8) .
C16 P1 1.795(5) .
C17 C18 1.403(9) .
C17 H17A 0.9300 .
C18 C19 1.374(13) .
C18 H18A 0.9300 .
C19 C20 1.352(13) .
C19 H19A 0.9300 .
C20 C21 1.375(9) .
C20 H20A 0.9300 .
C21 H21A 0.9300 .
C22 C27 1.379(7) .
C22 C23 1.384(7) .
C22 P2 1.789(4) .
C23 C24 1.378(9) .
C23 H23A 0.9300 .
C24 C25 1.363(10) .
C24 H24A 0.9300 .
C25 C26 1.379(10) .
C25 H25A 0.9300 .
C26 C27 1.383(8) .
C26 H26A 0.9300 .
C27 H27A 0.9300 .
